data_4069856
loop_
_publ_author_name
'Takenaka, Yasumasa'
'Hou, Zhaomin'

_publ_section_title
;
 Lanthanide Terminal Hydride Complexes Bearing Two Sterically Demanding
 C5Me4SiMe3Ligands. Synthesis, Structure, and Reactivity
;
_journal_issue 17
_journal_name_full Organometallics
_journal_page_first 5196
_journal_paper_doi 10.1021/om900453j
_journal_volume 28
_journal_year 2009
_chemical_formula_sum 'C28 H51 Lu O Si2'
_chemical_formula_weight 634.84
_chemical_name_systematic
; 
 ? 
;
_space_group_IT_number 2
_symmetry_cell_setting triclinic
_symmetry_space_group_name_Hall '-P 1'
_symmetry_space_group_name_H-M 'P -1'
_atom_sites_solution_hydrogens geom
_atom_sites_solution_primary direct
_atom_sites_solution_secondary difmap
_audit_creation_method SHELXL-97
_cell_angle_alpha 95.226(2)
_cell_angle_beta 101.419(2)
_cell_angle_gamma 104.461(2)
_cell_formula_units_Z 2
_cell_length_a 9.7717(12)
_cell_length_b 11.0338(13)
_cell_length_c 14.6970(18)
_cell_measurement_temperature 173(1)
_cell_volume 1487.5(3)
_computing_cell_refinement 'Bruker SMART'
_computing_data_collection 'Bruker SMART'
_computing_data_reduction 'Bruker SHELXTL'
_computing_molecular_graphics 'Bruker SHELXTL'
_computing_publication_material 'Bruker SHELXTL'
_computing_structure_refinement 'SHELXL-97 (Sheldrick, 1997)'
_computing_structure_solution 'SHELXS-97 (Sheldrick, 1990)'
_diffrn_ambient_temperature 173(1)
_diffrn_measured_fraction_theta_full 0.914
_diffrn_measured_fraction_theta_max 0.914
_diffrn_measurement_device_type 'CCD area detector'
_diffrn_measurement_method 'phi and omega scans'
_diffrn_radiation_monochromator graphite
_diffrn_radiation_source 'fine-focus sealed tube'
_diffrn_radiation_type MoK\a
_diffrn_radiation_wavelength 0.71073
_diffrn_reflns_av_R_equivalents 0.0234
_diffrn_reflns_av_sigmaI/netI 0.0356
_diffrn_reflns_limit_h_max 12
_diffrn_reflns_limit_h_min -12
_diffrn_reflns_limit_k_max 5
_diffrn_reflns_limit_k_min -14
_diffrn_reflns_limit_l_max 18
_diffrn_reflns_limit_l_min -19
_diffrn_reflns_number 8723
_diffrn_reflns_theta_full 27.52
_diffrn_reflns_theta_max 27.52
_diffrn_reflns_theta_min 1.93
_exptl_absorpt_coefficient_mu 3.416
_exptl_absorpt_correction_T_max 0.93
_exptl_absorpt_correction_T_min 0.60
_exptl_absorpt_correction_type empirical
_exptl_crystal_colour colorless
_exptl_crystal_density_diffrn 1.417
_exptl_crystal_density_method 'not measured'
_exptl_crystal_description block
_exptl_crystal_F_000 652
_exptl_crystal_size_max 0.20
_exptl_crystal_size_mid 0.20
_exptl_crystal_size_min 0.10
_refine_diff_density_max 4.069
_refine_diff_density_min -2.181
_refine_diff_density_rms 0.185
_refine_ls_extinction_method none
_refine_ls_goodness_of_fit_ref 1.011
_refine_ls_hydrogen_treatment mixed
_refine_ls_matrix_type full
_refine_ls_number_parameters 307
_refine_ls_number_reflns 6256
_refine_ls_number_restraints 0
_refine_ls_restrained_S_all 1.011
_refine_ls_R_factor_all 0.0457
_refine_ls_R_factor_gt 0.0417
_refine_ls_shift/su_max 0.064
_refine_ls_shift/su_mean 0.002
_refine_ls_structure_factor_coef Fsqd
_refine_ls_weighting_details 'calc w=1/[\s^2^(Fo^2^)+(0.0809P)^2^+0.0000P] where P=(Fo^2^+2Fc^2^)/3'
_refine_ls_weighting_scheme calc
_refine_ls_wR_factor_gt 0.1040
_refine_ls_wR_factor_ref 0.1055
_reflns_number_gt 5587
_reflns_number_total 6256
_reflns_threshold_expression >2sigma(I)
_cod_data_source_file om900453j_si_002.cif
_cod_data_source_block Complex_2e
_cod_depositor_comments
;
The following automatic conversions were performed:

'_symmetry_cell_setting' value 'Triclinic' changed to 'triclinic'
according to /home/saulius/struct/CIF-dictionaries/cif_core.dic
dictionary named 'cif_core.dic' version 2.4.2 from 2011-04-26.

Automatic conversion script
Id: cif_fix_values 1715 2011-07-08 13:25:40Z adriana 
;
_cod_original_sg_symbol_H-M P-1
_cod_database_code 4069856

loop_
_symmetry_equiv_pos_as_xyz
'x, y, z'
'-x, -y, -z'

loop_
_atom_site_label
_atom_site_type_symbol
_atom_site_fract_x
_atom_site_fract_y
_atom_site_fract_z
_atom_site_U_iso_or_equiv
_atom_site_adp_type
_atom_site_occupancy
_atom_site_symmetry_multiplicity
_atom_site_calc_flag
_atom_site_refinement_flags
Lu1 Lu 1.008380(19) 0.822644(18) 0.221729(12) 0.02319(8) Uani 1 1 d .
Si1 Si 1.31725(16) 1.13533(15) 0.31528(11) 0.0348(3) Uani 1 1 d .
Si2 Si 0.76161(18) 0.47381(15) 0.24576(12) 0.0367(3) Uani 1 1 d .
O1 O 0.8208(4) 0.8778(4) 0.1321(2) 0.0318(8) Uani 1 1 d .
C1 C 0.9061(5) 0.5786(4) 0.2021(4) 0.0294(10) Uani 1 1 d .
C2 C 0.8811(6) 0.6102(5) 0.1085(4) 0.0307(10) Uani 1 1 d .
C3 C 1.0144(6) 0.6546(5) 0.0857(4) 0.0344(11) Uani 1 1 d .
C4 C 1.1245(6) 0.6515(5) 0.1623(4) 0.0346(11) Uani 1 1 d .
C5 C 1.0591(6) 0.6029(5) 0.2334(4) 0.0327(11) Uani 1 1 d .
C6 C 0.7375(6) 0.5880(6) 0.0418(4) 0.0421(13) Uani 1 1 d .
H6A H 0.7410 0.6555 0.0047 0.063 Uiso 1 1 calc R
H6B H 0.6635 0.5854 0.0765 0.063 Uiso 1 1 calc R
H6C H 0.7158 0.5090 0.0014 0.063 Uiso 1 1 calc R
C7 C 1.0363(8) 0.6850(6) -0.0082(4) 0.0470(15) Uani 1 1 d .
H7A H 1.0498 0.6128 -0.0432 0.071 Uiso 1 1 calc R
H7B H 1.1205 0.7555 -0.0001 0.071 Uiso 1 1 calc R
H7C H 0.9526 0.7062 -0.0415 0.071 Uiso 1 1 calc R
C8 C 1.2824(7) 0.6860(7) 0.1640(5) 0.0519(16) Uani 1 1 d .
H8A H 1.3367 0.7259 0.2259 0.078 Uiso 1 1 calc R
H8B H 1.3021 0.7433 0.1198 0.078 Uiso 1 1 calc R
H8C H 1.3103 0.6109 0.1475 0.078 Uiso 1 1 calc R
C9 C 1.1399(7) 0.5642(6) 0.3187(5) 0.0463(14) Uani 1 1 d .
H9A H 1.1366 0.4765 0.3058 0.069 Uiso 1 1 calc R
H9B H 1.0957 0.5766 0.3703 0.069 Uiso 1 1 calc R
H9C H 1.2391 0.6146 0.3344 0.069 Uiso 1 1 calc R
C10 C 0.6871(9) 0.3253(6) 0.1596(5) 0.0564(18) Uani 1 1 d .
H10A H 0.7630 0.2855 0.1555 0.085 Uiso 1 1 calc R
H10B H 0.6491 0.3451 0.0991 0.085 Uiso 1 1 calc R
H10C H 0.6108 0.2688 0.1799 0.085 Uiso 1 1 calc R
C11 C 0.8225(8) 0.4204(6) 0.3583(5) 0.0519(16) Uani 1 1 d .
H11A H 0.9011 0.3840 0.3546 0.078 Uiso 1 1 calc R
H11B H 0.7434 0.3582 0.3711 0.078 Uiso 1 1 calc R
H11C H 0.8547 0.4914 0.4077 0.078 Uiso 1 1 calc R
C12 C 0.6119(8) 0.5439(7) 0.2600(6) 0.0589(19) Uani 1 1 d .
H12A H 0.5431 0.4867 0.2855 0.088 Uiso 1 1 calc R
H12B H 0.5645 0.5589 0.2001 0.088 Uiso 1 1 calc R
H12C H 0.6506 0.6226 0.3019 0.088 Uiso 1 1 calc R
C13 C 1.1608(5) 1.0184(5) 0.3391(3) 0.0277(10) Uani 1 1 d .
C14 C 1.1677(5) 0.9134(5) 0.3876(3) 0.0277(10) Uani 1 1 d .
C15 C 1.0300(6) 0.8609(5) 0.4032(3) 0.0292(10) Uani 1 1 d .
C16 C 0.9368(5) 0.9314(5) 0.3657(3) 0.0293(10) Uani 1 1 d .
C17 C 1.0167(5) 1.0284(5) 0.3264(3) 0.0269(10) Uani 1 1 d .
C18 C 1.3014(6) 0.8764(6) 0.4275(4) 0.0393(12) Uani 1 1 d .
H18A H 1.2789 0.8133 0.4672 0.059 Uiso 1 1 calc R
H18B H 1.3741 0.9494 0.4637 0.059 Uiso 1 1 calc R
H18C H 1.3374 0.8427 0.3774 0.059 Uiso 1 1 calc R
C19 C 0.9895(7) 0.7630(6) 0.4636(4) 0.0387(12) Uani 1 1 d .
H19A H 0.9656 0.8005 0.5177 0.058 Uiso 1 1 calc R
H19B H 1.0697 0.7285 0.4833 0.058 Uiso 1 1 calc R
H19C H 0.9071 0.6966 0.4287 0.058 Uiso 1 1 calc R
C20 C 0.7891(6) 0.9170(6) 0.3841(4) 0.0375(12) Uani 1 1 d .
H20A H 0.7958 0.9253 0.4505 0.056 Uiso 1 1 calc R
H20B H 0.7270 0.8351 0.3548 0.056 Uiso 1 1 calc R
H20C H 0.7494 0.9814 0.3588 0.056 Uiso 1 1 calc R
C21 C 0.9602(6) 1.1301(5) 0.2835(4) 0.0362(11) Uani 1 1 d .
H21A H 0.8609 1.1183 0.2872 0.054 Uiso 1 1 calc R
H21B H 0.9662 1.1253 0.2189 0.054 Uiso 1 1 calc R
H21C H 1.0175 1.2115 0.3169 0.054 Uiso 1 1 calc R
C22 C 1.2650(7) 1.2195(6) 0.2156(5) 0.0461(14) Uani 1 1 d .
H22A H 1.2037 1.1591 0.1632 0.069 Uiso 1 1 calc R
H22B H 1.3508 1.2652 0.1981 0.069 Uiso 1 1 calc R
H22C H 1.2136 1.2776 0.2342 0.069 Uiso 1 1 calc R
C23 C 1.4600(7) 1.0625(7) 0.2886(5) 0.0508(16) Uani 1 1 d .
H23A H 1.4998 1.0287 0.3425 0.076 Uiso 1 1 calc R
H23B H 1.5357 1.1255 0.2731 0.076 Uiso 1 1 calc R
H23C H 1.4182 0.9955 0.2365 0.076 Uiso 1 1 calc R
C24 C 1.4002(8) 1.2527(7) 0.4237(5) 0.0564(18) Uani 1 1 d .
H24A H 1.3325 1.2986 0.4356 0.085 Uiso 1 1 calc R
H24B H 1.4867 1.3107 0.4156 0.085 Uiso 1 1 calc R
H24C H 1.4242 1.2094 0.4758 0.085 Uiso 1 1 calc R
C25 C 0.6756(6) 0.8657(7) 0.1451(4) 0.0416(13) Uani 1 1 d .
H25A H 0.6766 0.9262 0.1977 0.050 Uiso 1 1 calc R
H25B H 0.6321 0.7810 0.1566 0.050 Uiso 1 1 calc R
C26 C 0.5950(8) 0.8919(11) 0.0568(6) 0.079(3) Uani 1 1 d .
H26A H 0.5431 0.8136 0.0152 0.095 Uiso 1 1 calc R
H26B H 0.5254 0.9369 0.0691 0.095 Uiso 1 1 calc R
C27 C 0.6996(9) 0.9674(11) 0.0158(6) 0.078(3) Uani 1 1 d .
H27A H 0.7110 1.0565 0.0348 0.093 Uiso 1 1 calc R
H27B H 0.6696 0.9491 -0.0522 0.093 Uiso 1 1 calc R
C28 C 0.8372(7) 0.9355(6) 0.0491(4) 0.0402(13) Uani 1 1 d .
H28A H 0.8534 0.8770 0.0017 0.048 Uiso 1 1 calc R
H28B H 0.9184 1.0111 0.0641 0.048 Uiso 1 1 calc R
H1 H 1.146(5) 0.931(4) 0.144(3) 0.009(10) Uiso 1 1 d .

loop_
_atom_site_aniso_label
_atom_site_aniso_U_11
_atom_site_aniso_U_22
_atom_site_aniso_U_33
_atom_site_aniso_U_23
_atom_site_aniso_U_13
_atom_site_aniso_U_12
Lu1 0.02449(11) 0.02276(12) 0.02460(12) 0.00408(8) 0.00510(7) 0.01081(8)
Si1 0.0324(7) 0.0323(8) 0.0378(8) 0.0056(6) 0.0078(6) 0.0052(6)
Si2 0.0418(8) 0.0254(7) 0.0466(9) 0.0091(6) 0.0177(7) 0.0088(6)
O1 0.0325(17) 0.035(2) 0.0304(18) 0.0087(15) 0.0040(14) 0.0156(15)
C1 0.034(2) 0.015(2) 0.038(3) 0.0045(19) 0.008(2) 0.0054(19)
C2 0.036(3) 0.025(2) 0.030(2) -0.001(2) 0.004(2) 0.010(2)
C3 0.049(3) 0.027(3) 0.033(3) 0.001(2) 0.017(2) 0.014(2)
C4 0.038(3) 0.026(3) 0.051(3) 0.008(2) 0.020(2) 0.020(2)
C5 0.035(3) 0.026(3) 0.040(3) 0.004(2) 0.007(2) 0.013(2)
C6 0.044(3) 0.037(3) 0.037(3) -0.001(2) -0.004(2) 0.008(2)
C7 0.072(4) 0.036(3) 0.039(3) 0.004(2) 0.025(3) 0.016(3)
C8 0.042(3) 0.051(4) 0.072(4) 0.005(3) 0.026(3) 0.021(3)
C9 0.046(3) 0.041(3) 0.057(4) 0.014(3) 0.005(3) 0.026(3)
C10 0.069(4) 0.035(3) 0.057(4) 0.002(3) 0.022(3) -0.005(3)
C11 0.073(4) 0.034(3) 0.054(4) 0.017(3) 0.021(3) 0.017(3)
C12 0.047(4) 0.054(4) 0.089(5) 0.025(4) 0.032(4) 0.020(3)
C13 0.031(2) 0.024(2) 0.026(2) 0.0004(18) 0.0024(18) 0.0084(19)
C14 0.032(2) 0.029(3) 0.022(2) 0.0039(19) 0.0004(17) 0.012(2)
C15 0.039(3) 0.030(3) 0.019(2) 0.0012(19) 0.0058(18) 0.012(2)
C16 0.032(2) 0.035(3) 0.020(2) -0.0033(19) 0.0054(18) 0.013(2)
C17 0.031(2) 0.025(2) 0.025(2) -0.0022(18) 0.0033(18) 0.0132(19)
C18 0.031(3) 0.039(3) 0.045(3) 0.009(2) -0.005(2) 0.015(2)
C19 0.048(3) 0.037(3) 0.032(3) 0.009(2) 0.009(2) 0.011(3)
C20 0.033(3) 0.043(3) 0.037(3) -0.002(2) 0.011(2) 0.012(2)
C21 0.044(3) 0.029(3) 0.039(3) 0.003(2) 0.009(2) 0.017(2)
C22 0.053(3) 0.042(3) 0.050(3) 0.019(3) 0.020(3) 0.012(3)
C23 0.040(3) 0.057(4) 0.063(4) 0.018(3) 0.021(3) 0.017(3)
C24 0.054(4) 0.051(4) 0.051(4) -0.002(3) 0.011(3) -0.005(3)
C25 0.033(3) 0.053(4) 0.045(3) 0.017(3) 0.008(2) 0.020(3)
C26 0.043(4) 0.137(9) 0.073(5) 0.058(6) 0.010(3) 0.041(5)
C27 0.065(5) 0.131(8) 0.068(5) 0.064(5) 0.023(4) 0.061(5)
C28 0.048(3) 0.053(4) 0.030(3) 0.017(2) 0.012(2) 0.026(3)

loop_
_atom_type_symbol
_atom_type_description
_atom_type_scat_dispersion_real
_atom_type_scat_dispersion_imag
_atom_type_scat_source
C C 0.0033 0.0016 'International Tables Vol C Tables 4.2.6.8 and 6.1.1.4'
H H 0.0000 0.0000 'International Tables Vol C Tables 4.2.6.8 and 6.1.1.4'
O O 0.0106 0.0060 'International Tables Vol C Tables 4.2.6.8 and 6.1.1.4'
Si Si 0.0817 0.0704 'International Tables Vol C Tables 4.2.6.8 and 6.1.1.4'
Lu Lu -0.4720 5.8584 'International Tables Vol C Tables 4.2.6.8 and 6.1.1.4'

loop_
_geom_angle_atom_site_label_1
_geom_angle_atom_site_label_2
_geom_angle_atom_site_label_3
_geom_angle
O1 Lu1 C13 107.41(15)
O1 Lu1 C14 132.28(14)
C13 Lu1 C14 32.15(16)
O1 Lu1 C1 101.47(15)
C13 Lu1 C1 143.71(16)
C14 Lu1 C1 111.62(16)
O1 Lu1 C17 80.32(14)
C13 Lu1 C17 31.87(15)
C14 Lu1 C17 52.35(15)
C1 Lu1 C17 141.42(16)
O1 Lu1 C4 123.87(16)
C13 Lu1 C4 121.32(17)
C14 Lu1 C4 103.65(17)
C1 Lu1 C4 52.43(16)
C17 Lu1 C4 153.05(17)
O1 Lu1 C5 130.99(15)
C13 Lu1 C5 121.02(16)
C14 Lu1 C5 91.60(16)
C1 Lu1 C5 31.76(16)
C17 Lu1 C5 141.22(16)
C4 Lu1 C5 31.39(17)
O1 Lu1 C2 79.91(15)
C13 Lu1 C2 172.51(15)
C14 Lu1 C2 142.37(16)
C1 Lu1 C2 32.07(16)
C17 Lu1 C2 155.02(17)
C4 Lu1 C2 51.52(17)
C5 Lu1 C2 52.00(16)
O1 Lu1 C3 92.69(16)
C13 Lu1 C3 144.38(17)
C14 Lu1 C3 134.71(17)
C1 Lu1 C3 52.33(17)
C17 Lu1 C3 165.46(17)
C4 Lu1 C3 31.18(18)
C5 Lu1 C3 51.76(17)
C2 Lu1 C3 30.83(17)
O1 Lu1 C15 115.32(14)
C13 Lu1 C15 52.26(16)
C14 Lu1 C15 31.22(16)
C1 Lu1 C15 95.61(16)
C17 Lu1 C15 51.54(16)
C4 Lu1 C15 115.90(17)
C5 Lu1 C15 90.60(17)
C2 Lu1 C15 126.54(17)
C3 Lu1 C15 142.31(17)
O1 Lu1 C16 85.32(14)
C13 Lu1 C16 52.16(16)
C14 Lu1 C16 51.77(15)
C1 Lu1 C16 110.40(17)
C17 Lu1 C16 31.02(16)
C4 Lu1 C16 146.39(17)
C5 Lu1 C16 117.76(17)
C2 Lu1 C16 131.64(17)
C3 Lu1 C16 161.88(18)
C15 Lu1 C16 30.99(16)
O1 Lu1 H1 87.1(12)
C13 Lu1 H1 75.7(12)
C14 Lu1 H1 97.8(12)
C1 Lu1 H1 128.0(12)
C17 Lu1 H1 90.5(12)
C4 Lu1 H1 80.1(12)
C5 Lu1 H1 110.5(13)
C2 Lu1 H1 103.6(12)
C3 Lu1 H1 76.3(12)
C15 Lu1 H1 126.9(12)
C16 Lu1 H1 121.4(12)
C13 Si1 C22 113.1(3)
C13 Si1 C24 107.3(3)
C22 Si1 C24 109.1(3)
C13 Si1 C23 112.6(3)
C22 Si1 C23 107.1(3)
C24 Si1 C23 107.4(3)
C11 Si2 C1 115.4(3)
C11 Si2 C12 106.3(4)
C1 Si2 C12 113.6(3)
C11 Si2 C10 104.5(3)
C1 Si2 C10 107.3(3)
C12 Si2 C10 109.3(4)
C28 O1 C25 109.3(4)
C28 O1 Lu1 121.3(3)
C25 O1 Lu1 129.4(3)
C5 C1 C2 106.2(5)
C5 C1 Si2 128.2(4)
C2 C1 Si2 121.9(4)
C5 C1 Lu1 74.6(3)
C2 C1 Lu1 74.7(3)
Si2 C1 Lu1 133.1(3)
C3 C2 C1 108.7(5)
C3 C2 C6 124.3(5)
C1 C2 C6 126.7(5)
C3 C2 Lu1 74.9(3)
C1 C2 Lu1 73.3(3)
C6 C2 Lu1 122.6(4)
C2 C3 C4 108.4(5)
C2 C3 C7 125.7(6)
C4 C3 C7 125.4(5)
C2 C3 Lu1 74.3(3)
C4 C3 Lu1 73.8(3)
C7 C3 Lu1 123.8(4)
C3 C4 C5 108.4(5)
C3 C4 C8 125.0(5)
C5 C4 C8 126.5(6)
C3 C4 Lu1 75.0(3)
C5 C4 Lu1 74.4(3)
C8 C4 Lu1 119.8(4)
C4 C5 C1 108.3(5)
C4 C5 C9 123.6(5)
C1 C5 C9 127.3(5)
C4 C5 Lu1 74.2(3)
C1 C5 Lu1 73.6(3)
C9 C5 Lu1 126.2(4)
C2 C6 H6A 109.5
C2 C6 H6B 109.5
H6A C6 H6B 109.5
C2 C6 H6C 109.5
H6A C6 H6C 109.5
H6B C6 H6C 109.5
C3 C7 H7A 109.5
C3 C7 H7B 109.5
H7A C7 H7B 109.5
C3 C7 H7C 109.5
H7A C7 H7C 109.5
H7B C7 H7C 109.5
C4 C8 H8A 109.5
C4 C8 H8B 109.5
H8A C8 H8B 109.5
C4 C8 H8C 109.5
H8A C8 H8C 109.5
H8B C8 H8C 109.5
C5 C9 H9A 109.5
C5 C9 H9B 109.5
H9A C9 H9B 109.5
C5 C9 H9C 109.5
H9A C9 H9C 109.5
H9B C9 H9C 109.5
Si2 C10 H10A 109.5
Si2 C10 H10B 109.5
H10A C10 H10B 109.5
Si2 C10 H10C 109.5
H10A C10 H10C 109.5
H10B C10 H10C 109.5
Si2 C11 H11A 109.5
Si2 C11 H11B 109.5
H11A C11 H11B 109.5
Si2 C11 H11C 109.5
H11A C11 H11C 109.5
H11B C11 H11C 109.5
Si2 C12 H12A 109.5
Si2 C12 H12B 109.5
H12A C12 H12B 109.5
Si2 C12 H12C 109.5
H12A C12 H12C 109.5
H12B C12 H12C 109.5
C17 C13 C14 107.0(4)
C17 C13 Si1 126.2(4)
C14 C13 Si1 126.1(4)
C17 C13 Lu1 75.5(3)
C14 C13 Lu1 74.6(3)
Si1 C13 Lu1 123.3(2)
C15 C14 C13 108.0(4)
C15 C14 C18 125.0(5)
C13 C14 C18 126.4(5)
C15 C14 Lu1 76.1(3)
C13 C14 Lu1 73.3(3)
C18 C14 Lu1 123.4(3)
C14 C15 C16 108.6(4)
C14 C15 C19 127.5(5)
C16 C15 C19 123.1(5)
C14 C15 Lu1 72.7(3)
C16 C15 Lu1 75.1(3)
C19 C15 Lu1 126.6(4)
C17 C16 C15 108.0(4)
C17 C16 C20 127.7(5)
C15 C16 C20 123.2(5)
C17 C16 Lu1 73.0(3)
C15 C16 Lu1 73.9(3)
C20 C16 Lu1 128.3(3)
C16 C17 C13 108.4(4)
C16 C17 C21 125.3(5)
C13 C17 C21 126.2(5)
C16 C17 Lu1 76.0(3)
C13 C17 Lu1 72.6(3)
C21 C17 Lu1 120.3(3)
C14 C18 H18A 109.5
C14 C18 H18B 109.5
H18A C18 H18B 109.5
C14 C18 H18C 109.5
H18A C18 H18C 109.5
H18B C18 H18C 109.5
C15 C19 H19A 109.5
C15 C19 H19B 109.5
H19A C19 H19B 109.5
C15 C19 H19C 109.5
H19A C19 H19C 109.5
H19B C19 H19C 109.5
C16 C20 H20A 109.5
C16 C20 H20B 109.5
H20A C20 H20B 109.5
C16 C20 H20C 109.5
H20A C20 H20C 109.5
H20B C20 H20C 109.5
C17 C21 H21A 109.5
C17 C21 H21B 109.5
H21A C21 H21B 109.5
C17 C21 H21C 109.5
H21A C21 H21C 109.5
H21B C21 H21C 109.5
Si1 C22 H22A 109.5
Si1 C22 H22B 109.5
H22A C22 H22B 109.5
Si1 C22 H22C 109.5
H22A C22 H22C 109.5
H22B C22 H22C 109.5
Si1 C23 H23A 109.5
Si1 C23 H23B 109.5
H23A C23 H23B 109.5
Si1 C23 H23C 109.5
H23A C23 H23C 109.5
H23B C23 H23C 109.5
Si1 C24 H24A 109.5
Si1 C24 H24B 109.5
H24A C24 H24B 109.5
Si1 C24 H24C 109.5
H24A C24 H24C 109.5
H24B C24 H24C 109.5
O1 C25 C26 105.0(5)
O1 C25 H25A 110.7
C26 C25 H25A 110.7
O1 C25 H25B 110.7
C26 C25 H25B 110.7
H25A C25 H25B 108.8
C27 C26 C25 106.5(6)
C27 C26 H26A 110.4
C25 C26 H26A 110.4
C27 C26 H26B 110.4
C25 C26 H26B 110.4
H26A C26 H26B 108.6
C26 C27 C28 106.7(6)
C26 C27 H27A 110.4
C28 C27 H27A 110.4
C26 C27 H27B 110.4
C28 C27 H27B 110.4
H27A C27 H27B 108.6
O1 C28 C27 105.4(5)
O1 C28 H28A 110.7
C27 C28 H28A 110.7
O1 C28 H28B 110.7
C27 C28 H28B 110.7
H28A C28 H28B 108.8

loop_
_geom_bond_atom_site_label_1
_geom_bond_atom_site_label_2
_geom_bond_distance
Lu1 O1 2.283(3)
Lu1 C13 2.560(5)
Lu1 C14 2.577(5)
Lu1 C1 2.594(5)
Lu1 C17 2.598(5)
Lu1 C4 2.604(5)
Lu1 C5 2.607(5)
Lu1 C2 2.613(5)
Lu1 C3 2.620(5)
Lu1 C15 2.620(4)
Lu1 C16 2.636(5)
Lu1 H1 2.15(5)
Si1 C13 1.853(5)
Si1 C22 1.859(6)
Si1 C24 1.860(7)
Si1 C23 1.862(7)
Si2 C11 1.843(7)
Si2 C1 1.849(5)
Si2 C12 1.855(7)
Si2 C10 1.865(7)
O1 C28 1.444(6)
O1 C25 1.445(7)
C1 C5 1.423(7)
C1 C2 1.438(7)
C2 C3 1.391(8)
C2 C6 1.493(7)
C3 C4 1.404(8)
C3 C7 1.492(8)
C4 C5 1.409(8)
C4 C8 1.488(8)
C5 C9 1.500(8)
C6 H6A 0.9600
C6 H6B 0.9600
C6 H6C 0.9600
C7 H7A 0.9600
C7 H7B 0.9600
C7 H7C 0.9600
C8 H8A 0.9600
C8 H8B 0.9600
C8 H8C 0.9600
C9 H9A 0.9600
C9 H9B 0.9600
C9 H9C 0.9600
C10 H10A 0.9600
C10 H10B 0.9600
C10 H10C 0.9600
C11 H11A 0.9600
C11 H11B 0.9600
C11 H11C 0.9600
C12 H12A 0.9600
C12 H12B 0.9600
C12 H12C 0.9600
C13 C17 1.417(7)
C13 C14 1.423(7)
C14 C15 1.399(7)
C14 C18 1.492(7)
C15 C16 1.404(7)
C15 C19 1.487(7)
C16 C17 1.400(7)
C16 C20 1.493(7)
C17 C21 1.504(7)
C18 H18A 0.9600
C18 H18B 0.9600
C18 H18C 0.9600
C19 H19A 0.9600
C19 H19B 0.9600
C19 H19C 0.9600
C20 H20A 0.9600
C20 H20B 0.9600
C20 H20C 0.9600
C21 H21A 0.9600
C21 H21B 0.9600
C21 H21C 0.9600
C22 H22A 0.9600
C22 H22B 0.9600
C22 H22C 0.9600
C23 H23A 0.9600
C23 H23B 0.9600
C23 H23C 0.9600
C24 H24A 0.9600
C24 H24B 0.9600
C24 H24C 0.9600
C25 C26 1.472(9)
C25 H25A 0.9700
C25 H25B 0.9700
C26 C27 1.418(12)
C26 H26A 0.9700
C26 H26B 0.9700
C27 C28 1.476(9)
C27 H27A 0.9700
C27 H27B 0.9700
C28 H28A 0.9700
C28 H28B 0.9700
